data_7230699
loop_
_publ_author_name
'Daigre, Gilles'
'Lemoine, Pierric'
'Pham, Thi Diep'
'Demange, Val\'erie'
'Gautier, R\'egis'
'Naumov, Nikolay G.'
'Ledneva, Alexandra'
'Amela-Cortes, Maria'
'Dumait, No\'ee'
'Audebrand, Nathalie'
'Cordier, St\'ephane'

_publ_section_title
;
 Low dimensional solids based on Mo6 cluster cyanides and Mn2+, Mn3+ or
 Cd2+ metal ions: crystal chemistry, magnetic and optical properties
;
_journal_issue 24
_journal_name_full CrystEngComm
_journal_page_first 3396
_journal_paper_doi 10.1039/C8CE00113H
_journal_volume 20
_journal_year 2018
_chemical_formula_sum 'C6 Br6 Cd Mo6 N6 O4 S2'
_chemical_formula_weight 1451.74
_space_group_crystal_system trigonal
_space_group_IT_number 152
_space_group_name_Hall 'P 31 2"'
_space_group_name_H-M_alt 'P 31 2 1'
_symmetry_space_group_name_Hall 'P 31 2"'
_symmetry_space_group_name_H-M 'P 31 2 1'
_audit_creation_method SHELXL-2017/1
_audit_update_record
;
2017-10-08 deposited with the CCDC.
2018-05-21 downloaded from the CCDC.
;
_cell_angle_alpha 90
_cell_angle_beta 90
_cell_angle_gamma 120
_cell_formula_units_Z 3
_cell_length_a 13.2013(6)
_cell_length_b 13.2013(6)
_cell_length_c 14.1296(6)
_cell_measurement_reflns_used 7038
_cell_measurement_temperature 150(2)
_cell_measurement_theta_max 27.47
_cell_measurement_theta_min 3.09
_cell_volume 2132.52(16)
_computing_structure_refinement 'SHELXL-2017/1 (Sheldrick, 2017)'
_computing_structure_solution 'SHELXT 2014/5 (Sheldrick, 2014)'
_diffrn_ambient_temperature 150(2)
_diffrn_detector '(CMOS) PHOTON 100'
_diffrn_measured_fraction_theta_full 0.997
_diffrn_measured_fraction_theta_max 0.997
_diffrn_measurement_device_type 'D8 VENTURE Bruker AXS'
_diffrn_measurement_method 'rotation images'
_diffrn_radiation_monochromator 'multilayer monochromator'
_diffrn_radiation_source 'Incoatec microfocus sealed tube'
_diffrn_radiation_type MoK\a
_diffrn_radiation_wavelength 0.71073
_diffrn_reflns_av_R_equivalents 0.0869
_diffrn_reflns_av_unetI/netI 0.1229
_diffrn_reflns_Laue_measured_fraction_full 0.997
_diffrn_reflns_Laue_measured_fraction_max 0.997
_diffrn_reflns_limit_h_max 17
_diffrn_reflns_limit_h_min -17
_diffrn_reflns_limit_k_max 17
_diffrn_reflns_limit_k_min -17
_diffrn_reflns_limit_l_max 18
_diffrn_reflns_limit_l_min 0
_diffrn_reflns_number 8908
_diffrn_reflns_point_group_measured_fraction_full 0.998
_diffrn_reflns_point_group_measured_fraction_max 0.997
_diffrn_reflns_theta_full 25.242
_diffrn_reflns_theta_max 27.475
_diffrn_reflns_theta_min 2.292
_exptl_absorpt_coefficient_mu 11.896
_exptl_absorpt_correction_T_max 0.7456
_exptl_absorpt_correction_T_min 0.5470
_exptl_absorpt_correction_type multi-scan
_exptl_absorpt_process_details
;
  [Sheldrick, G.M. (2014). SADABS Bruker AXS Inc., Madison, Wisconsin, USA]
;
_exptl_crystal_colour orange
_exptl_crystal_density_diffrn 3.391
_exptl_crystal_description prism
_exptl_crystal_F_000 1956
_exptl_crystal_size_max 0.05
_exptl_crystal_size_mid 0.04
_exptl_crystal_size_min 0.02
_refine_diff_density_max 1.560
_refine_diff_density_min -1.676
_refine_diff_density_rms 0.263
_refine_ls_abs_structure_details
;
 Refined as an inversion twin.
;
_refine_ls_abs_structure_Flack 0.38(4)
_refine_ls_extinction_coef 0.0005(3)
_refine_ls_extinction_expression Fc^*^=kFc[1+0.001xFc^2^\l^3^/sin(2\q)]^-1/4^
_refine_ls_extinction_method 'SHELXL-2017/1 (Sheldrick 2017)'
_refine_ls_goodness_of_fit_ref 1.072
_refine_ls_hydrogen_treatment undef
_refine_ls_matrix_type full
_refine_ls_number_parameters 131
_refine_ls_number_reflns 3250
_refine_ls_number_restraints 1
_refine_ls_restrained_S_all 1.072
_refine_ls_R_factor_all 0.0885
_refine_ls_R_factor_gt 0.0581
_refine_ls_shift/su_max 0.002
_refine_ls_shift/su_mean 0.000
_refine_ls_structure_factor_coef Fsqd
_refine_ls_weighting_details 'w=1/[\s^2^(Fo^2^)+(0.0357P)^2^+11.2059P] where P=(Fo^2^+2Fc^2^)/3'
_refine_ls_weighting_scheme calc
_refine_ls_wR_factor_gt 0.1273
_refine_ls_wR_factor_ref 0.1352
_reflns_Friedel_coverage 0.776
_reflns_Friedel_fraction_full 0.999
_reflns_Friedel_fraction_max 0.998
_reflns_number_gt 2338
_reflns_number_total 3250
_reflns_threshold_expression 'I > 2\s(I)'
_cod_data_source_file c8ce00113h2.cif
_cod_data_source_block shelx_CCDC4
_cod_depositor_comments 'Adding full bibliography for 7230695--7230700.cif.'
_cod_original_cell_volume 2132.5(2)
_cod_database_code 7230699
_shelx_shelxl_version_number 2017/1
_shelx_space_group_comment
;
The symmetry employed for this shelxl refinement is uniquely defined
by the following loop, which should always be used as a source of
symmetry information in preference to the above space-group names.
They are only intended as comments.
;

loop_
_space_group_symop_operation_xyz
'x, y, z'
'-y, x-y, z+1/3'
'-x+y, -x, z+2/3'
'y, x, -z'
'x-y, -y, -z+2/3'
'-x, -x+y, -z+1/3'

loop_
_atom_site_label
_atom_site_type_symbol
_atom_site_fract_x
_atom_site_fract_y
_atom_site_fract_z
_atom_site_U_iso_or_equiv
_atom_site_adp_type
_atom_site_occupancy
_atom_site_site_symmetry_order
_atom_site_calc_flag
_atom_site_refinement_flags_posn
_atom_site_refinement_flags_adp
_atom_site_refinement_flags_occupancy
Cd1 Cd 0.000000 0.61524(15) 0.666667 0.0300(5) Uani 1 2 d S T P
Mo4 Mo 0.27543(15) 0.43189(16) 0.53577(12) 0.0244(4) Uani 1 1 d . . .
Mo2 Mo 0.37626(16) 0.33206(17) 0.62653(11) 0.0290(4) Uani 1 1 d . . .
Mo3 Mo 0.21355(18) 0.21355(18) 0.500000 0.0291(6) Uani 1 2 d S T P
Mo1 Mo 0.49465(19) 0.49465(19) 0.500000 0.0335(7) Uani 1 2 d S T P
Br1 Br 0.4362(2) 0.5471(2) 0.65938(19) 0.0404(7) Uani 0.75 1 d . . P
S1 S 0.4362(2) 0.5471(2) 0.65938(19) 0.0404(7) Uani 0.25 1 d . . P
Br2 Br 0.1602(2) 0.2703(2) 0.66055(17) 0.0368(6) Uani 0.75 1 d . . P
S2 S 0.1602(2) 0.2703(2) 0.66055(17) 0.0368(6) Uani 0.25 1 d . . P
Br3 Br 0.1158(2) 0.3124(3) 0.41028(19) 0.0382(7) Uani 0.75 1 d . . P
S3 S 0.1158(2) 0.3124(3) 0.41028(19) 0.0382(7) Uani 0.25 1 d . . P
Br4 Br 0.3945(3) 0.5926(2) 0.4109(2) 0.0438(7) Uani 0.75 1 d . . P
S4 S 0.3945(3) 0.5926(2) 0.4109(2) 0.0438(7) Uani 0.25 1 d . . P
N4 N 0.1262(17) 0.5637(18) 0.6065(13) 0.045(5) Uani 1 1 d . . .
C4 C 0.180(2) 0.520(2) 0.5825(15) 0.045(6) Uani 1 1 d . . .
O2 O 0.3099(15) 0.850(2) 0.5028(11) 0.074(6) Uani 1 1 d . . .
C2 C -0.086(2) 0.595(3) 0.4421(15) 0.062(8) Uani 1 1 d . . .
O1 O 0.123(2) 0.8074(18) 0.613(2) 0.111(10) Uani 1 1 d . . .
N2 N -0.0914(19) 0.587(3) 0.5230(16) 0.083(8) Uani 1 1 d . . .
C1 C 0.658(8) 0.658(8) 0.500000 0.177(14) Uiso 1 2 d S . P
N1 N 0.748(6) 0.748(6) 0.500000 0.177(14) Uiso 1 2 d S . P
N3 N -0.022(5) -0.022(5) 0.500000 0.177(14) Uiso 1 2 d DS . P
C3 C 0.065(5) 0.065(5) 0.500000 0.177(14) Uiso 1 2 d DS . P

loop_
_atom_site_aniso_label
_atom_site_aniso_U_11
_atom_site_aniso_U_22
_atom_site_aniso_U_33
_atom_site_aniso_U_23
_atom_site_aniso_U_13
_atom_site_aniso_U_12
Cd1 0.0365(11) 0.0285(8) 0.0277(10) 0.0057(5) 0.0115(9) 0.0182(6)
Mo4 0.0249(9) 0.0257(9) 0.0265(8) 0.0005(8) 0.0054(8) 0.0155(7)
Mo2 0.0318(9) 0.0370(10) 0.0241(8) -0.0046(8) -0.0019(7) 0.0217(8)
Mo3 0.0209(9) 0.0209(9) 0.0369(14) -0.0021(6) 0.0021(6) 0.0041(10)
Mo1 0.0230(9) 0.0230(9) 0.0451(16) -0.0097(7) 0.0097(7) 0.0045(11)
Br1 0.0346(15) 0.0381(14) 0.0459(16) -0.0254(11) -0.0045(12) 0.0162(12)
S1 0.0346(15) 0.0381(14) 0.0459(16) -0.0254(11) -0.0045(12) 0.0162(12)
Br2 0.0321(13) 0.0413(15) 0.0364(14) 0.0083(12) 0.0160(11) 0.0180(12)
S2 0.0321(13) 0.0413(15) 0.0364(14) 0.0083(12) 0.0160(11) 0.0180(12)
Br3 0.0311(13) 0.0540(17) 0.0372(15) -0.0108(13) -0.0122(12) 0.0271(13)
S3 0.0311(13) 0.0540(17) 0.0372(15) -0.0108(13) -0.0122(12) 0.0271(13)
Br4 0.0613(18) 0.0263(13) 0.0505(17) 0.0136(12) 0.0272(14) 0.0270(13)
S4 0.0613(18) 0.0263(13) 0.0505(17) 0.0136(12) 0.0272(14) 0.0270(13)
N4 0.043(11) 0.055(12) 0.052(12) -0.001(10) 0.008(10) 0.035(10)
C4 0.043(14) 0.063(16) 0.037(12) 0.002(12) -0.007(12) 0.033(12)
O2 0.056(11) 0.133(18) 0.041(10) 0.017(11) 0.004(8) 0.053(13)
C2 0.056(15) 0.10(2) 0.016(11) 0.021(13) -0.002(10) 0.032(16)
O1 0.12(2) 0.058(13) 0.16(2) 0.040(15) 0.068(19) 0.044(14)
N2 0.043(12) 0.14(2) 0.052(14) 0.034(16) 0.008(10) 0.039(15)

loop_
_atom_type_symbol
_atom_type_description
_atom_type_scat_dispersion_real
_atom_type_scat_dispersion_imag
_atom_type_scat_source
C C 0.0033 0.0016 'International Tables Vol C Tables 4.2.6.8 and 6.1.1.4'
Br Br -0.2901 2.4595 'International Tables Vol C Tables 4.2.6.8 and 6.1.1.4'
Cd Cd -0.8075 1.2024 'International Tables Vol C Tables 4.2.6.8 and 6.1.1.4'
Mo Mo -1.6832 0.6857 'International Tables Vol C Tables 4.2.6.8 and 6.1.1.4'
N N 0.0061 0.0033 'International Tables Vol C Tables 4.2.6.8 and 6.1.1.4'
O O 0.0106 0.0060 'International Tables Vol C Tables 4.2.6.8 and 6.1.1.4'
S S 0.1246 0.1234 'International Tables Vol C Tables 4.2.6.8 and 6.1.1.4'

loop_
_geom_angle_atom_site_label_1
_geom_angle_atom_site_label_2
_geom_angle_atom_site_label_3
_geom_angle
_geom_angle_site_symmetry_1
_geom_angle_site_symmetry_3
N4 Cd1 N4 95.8(11) 6_556 .
N4 Cd1 N2 96.3(9) 6_556 .
N4 Cd1 N2 91.5(8) . .
N4 Cd1 N2 91.5(8) 6_556 6_556
N4 Cd1 N2 96.3(9) . 6_556
N2 Cd1 N2 168.2(17) . 6_556
N4 Cd1 O1 89.4(8) 6_556 6_556
N4 Cd1 O1 174.6(8) . 6_556
N2 Cd1 O1 86.5(11) . 6_556
N2 Cd1 O1 84.9(10) 6_556 6_556
N4 Cd1 O1 174.6(8) 6_556 .
N4 Cd1 O1 89.4(8) . .
N2 Cd1 O1 84.9(10) . .
N2 Cd1 O1 86.5(11) 6_556 .
O1 Cd1 O1 85.4(12) 6_556 .
C4 Mo4 Br1 90.4(6) . .
C4 Mo4 Br2 88.6(6) . .
Br1 Mo4 Br2 89.76(10) . .
C4 Mo4 Br4 92.6(6) . .
Br1 Mo4 Br4 89.70(11) . .
Br2 Mo4 Br4 178.72(11) . .
C4 Mo4 Br3 91.1(6) . .
Br1 Mo4 Br3 178.51(10) . .
Br2 Mo4 Br3 90.02(10) . .
Br4 Mo4 Br3 90.48(10) . .
C4 Mo4 Mo3 133.8(7) . .
Br1 Mo4 Mo3 119.43(9) . .
Br2 Mo4 Mo3 59.65(7) . .
Br4 Mo4 Mo3 119.69(9) . .
Br3 Mo4 Mo3 59.25(7) . .
C4 Mo4 Mo2 136.7(6) . 4_556
Br1 Mo4 Mo2 119.40(9) . 4_556
Br2 Mo4 Mo2 119.68(9) . 4_556
Br4 Mo4 Mo2 59.67(7) . 4_556
Br3 Mo4 Mo2 59.51(8) . 4_556
Mo3 Mo4 Mo2 60.03(5) . 4_556
C4 Mo4 Mo2 133.4(6) . .
Br1 Mo4 Mo2 59.41(8) . .
Br2 Mo4 Mo2 59.45(7) . .
Br4 Mo4 Mo2 119.30(10) . .
Br3 Mo4 Mo2 119.27(10) . .
Mo3 Mo4 Mo2 60.02(6) . .
Mo2 Mo4 Mo2 89.97(7) 4_556 .
C2 Mo2 Br1 86.9(8) 2_665 .
C2 Mo2 Br2 90.3(8) 2_665 .
Br1 Mo2 Br2 89.80(9) . .
C2 Mo2 Br3 94.5(8) 2_665 4_556
Br1 Mo2 Br3 178.43(11) . 4_556
Br2 Mo2 Br3 89.43(10) . 4_556
C2 Mo2 Br4 90.8(8) 2_665 4_556
Br1 Mo2 Br4 90.20(10) . 4_556
Br2 Mo2 Br4 178.95(11) . 4_556
Br3 Mo2 Br4 90.54(9) 4_556 4_556
C2 Mo2 Mo1 132.3(9) 2_665 .
Br1 Mo2 Mo1 59.54(7) . .
Br2 Mo2 Mo1 119.71(9) . .
Br3 Mo2 Mo1 119.77(8) 4_556 .
Br4 Mo2 Mo1 59.45(8) 4_556 .
C2 Mo2 Mo3 137.6(9) 2_665 .
Br1 Mo2 Mo3 119.18(9) . .
Br2 Mo2 Mo3 59.66(7) . .
Br3 Mo2 Mo3 59.25(7) 4_556 .
Br4 Mo2 Mo3 119.48(8) 4_556 .
Mo1 Mo2 Mo3 89.93(7) . .
C2 Mo2 Mo4 137.8(7) 2_665 4_556
Br1 Mo2 Mo4 119.64(9) . 4_556
Br2 Mo2 Mo4 119.54(9) . 4_556
Br3 Mo2 Mo4 59.68(8) 4_556 4_556
Br4 Mo2 Mo4 59.60(8) 4_556 4_556
Mo1 Mo2 Mo4 60.10(5) . 4_556
Mo3 Mo2 Mo4 59.88(5) . 4_556
C2 Mo2 Mo4 132.1(7) 2_665 .
Br1 Mo2 Mo4 59.31(8) . .
Br2 Mo2 Mo4 59.61(7) . .
Br3 Mo2 Mo4 119.13(9) 4_556 .
Br4 Mo2 Mo4 119.54(10) 4_556 .
Mo1 Mo2 Mo4 60.10(5) . .
Mo3 Mo2 Mo4 59.88(5) . .
Mo4 Mo2 Mo4 90.03(7) 4_556 .
C3 Mo3 Br3 90.15(8) . 4_556
C3 Mo3 Br3 90.15(8) . .
Br3 Mo3 Br3 179.70(17) 4_556 .
C3 Mo3 Br2 90.50(8) . 4_556
Br3 Mo3 Br2 90.39(8) 4_556 4_556
Br3 Mo3 Br2 89.60(8) . 4_556
C3 Mo3 Br2 90.51(8) . .
Br3 Mo3 Br2 89.60(8) 4_556 .
Br3 Mo3 Br2 90.40(8) . .
Br2 Mo3 Br2 178.99(16) 4_556 .
C3 Mo3 Mo4 134.86(5) . .
Br3 Mo3 Mo4 119.85(9) 4_556 .
Br3 Mo3 Mo4 59.91(7) . .
Br2 Mo3 Mo4 119.55(9) 4_556 .
Br2 Mo3 Mo4 59.62(7) . .
C3 Mo3 Mo4 134.86(5) . 4_556
Br3 Mo3 Mo4 59.91(7) 4_556 4_556
Br3 Mo3 Mo4 119.85(9) . 4_556
Br2 Mo3 Mo4 59.62(7) 4_556 4_556
Br2 Mo3 Mo4 119.55(9) . 4_556
Mo4 Mo3 Mo4 90.28(9) . 4_556
C3 Mo3 Mo2 134.97(5) . .
Br3 Mo3 Mo2 59.75(8) 4_556 .
Br3 Mo3 Mo2 120.01(9) . .
Br2 Mo3 Mo2 119.71(9) 4_556 .
Br2 Mo3 Mo2 59.46(7) . .
Mo4 Mo3 Mo2 60.10(6) . .
Mo4 Mo3 Mo2 60.09(6) 4_556 .
C3 Mo3 Mo2 134.98(5) . 4_556
Br3 Mo3 Mo2 120.01(9) 4_556 4_556
Br3 Mo3 Mo2 59.75(8) . 4_556
Br2 Mo3 Mo2 59.46(7) 4_556 4_556
Br2 Mo3 Mo2 119.71(9) . 4_556
Mo4 Mo3 Mo2 60.09(6) . 4_556
Mo4 Mo3 Mo2 60.10(6) 4_556 4_556
Mo2 Mo3 Mo2 90.05(10) . 4_556
C1 Mo1 Br1 90.88(8) . 4_556
C1 Mo1 Br1 90.88(8) . .
Br1 Mo1 Br1 178.25(16) 4_556 .
C1 Mo1 Br4 90.32(8) . 4_556
Br1 Mo1 Br4 89.70(9) 4_556 4_556
Br1 Mo1 Br4 90.29(9) . 4_556
C1 Mo1 Br4 90.32(8) . .
Br1 Mo1 Br4 90.29(9) 4_556 .
Br1 Mo1 Br4 89.70(9) . .
Br4 Mo1 Br4 179.37(17) 4_556 .
C1 Mo1 Mo2 134.95(5) . 4_556
Br1 Mo1 Mo2 59.35(7) 4_556 4_556
Br1 Mo1 Mo2 119.22(9) . 4_556
Br4 Mo1 Mo2 119.69(9) 4_556 4_556
Br4 Mo1 Mo2 59.79(7) . 4_556
C1 Mo1 Mo2 134.95(5) . .
Br1 Mo1 Mo2 119.22(9) 4_556 .
Br1 Mo1 Mo2 59.35(7) . .
Br4 Mo1 Mo2 59.79(7) 4_556 .
Br4 Mo1 Mo2 119.69(9) . .
Mo2 Mo1 Mo2 90.10(10) 4_556 .
C1 Mo1 Mo4 135.04(5) . .
Br1 Mo1 Mo4 119.35(9) 4_556 .
Br1 Mo1 Mo4 59.22(7) . .
Br4 Mo1 Mo4 119.80(10) 4_556 .
Br4 Mo1 Mo4 59.68(7) . .
Mo2 Mo1 Mo4 60.00(6) 4_556 .
Mo2 Mo1 Mo4 60.01(6) . .
C1 Mo1 Mo4 135.04(5) . 4_556
Br1 Mo1 Mo4 59.22(7) 4_556 4_556
Br1 Mo1 Mo4 119.35(9) . 4_556
Br4 Mo1 Mo4 59.68(7) 4_556 4_556
Br4 Mo1 Mo4 119.80(10) . 4_556
Mo2 Mo1 Mo4 60.01(6) 4_556 4_556
Mo2 Mo1 Mo4 60.00(6) . 4_556
Mo4 Mo1 Mo4 89.92(10) . 4_556
Mo4 Br1 Mo2 61.28(7) . .
Mo4 Br1 Mo1 61.28(8) . .
Mo2 Br1 Mo1 61.11(7) . .
Mo2 Br2 Mo4 60.94(7) . .
Mo2 Br2 Mo3 60.88(7) . .
Mo4 Br2 Mo3 60.72(7) . .
Mo3 Br3 Mo2 61.00(8) . 4_556
Mo3 Br3 Mo4 60.84(8) . .
Mo2 Br3 Mo4 60.81(7) 4_556 .
Mo1 Br4 Mo4 60.92(8) . .
Mo1 Br4 Mo2 60.76(8) . 4_556
Mo4 Br4 Mo2 60.73(7) . 4_556
C4 N4 Cd1 169(2) . .
N4 C4 Mo4 178(2) . .
N2 C2 Mo2 170(2) . 3_564
C2 N2 Cd1 150(2) . .
N1 C1 Mo1 180(7) . .
N3 C3 Mo3 180.0 . .

loop_
_geom_bond_atom_site_label_1
_geom_bond_atom_site_label_2
_geom_bond_distance
_geom_bond_site_symmetry_2
Cd1 N4 2.256(17) 6_556
Cd1 N4 2.256(17) .
Cd1 N2 2.30(2) .
Cd1 N2 2.30(2) 6_556
Cd1 O1 2.35(2) 6_556
Cd1 O1 2.35(2) .
Mo4 C4 2.20(2) .
Mo4 Br1 2.577(3) .
Mo4 Br2 2.594(3) .
Mo4 Br4 2.598(3) .
Mo4 Br3 2.598(3) .
Mo4 Mo3 2.622(2) .
Mo4 Mo2 2.628(2) 4_556
Mo4 Mo2 2.628(2) .
Mo2 C2 2.16(2) 2_665
Mo2 Br1 2.580(3) .
Mo2 Br2 2.589(3) .
Mo2 Br3 2.594(3) 4_556
Mo2 Br4 2.600(3) 4_556
Mo2 Mo1 2.625(2) .
Mo2 Mo3 2.626(2) .
Mo3 C3 1.96(7) .
Mo3 Br3 2.581(3) 4_556
Mo3 Br3 2.581(3) .
Mo3 Br2 2.594(2) 4_556
Mo3 Br2 2.594(2) .
Mo1 C1 2.15(10) .
Mo1 Br1 2.585(2) 4_556
Mo1 Br1 2.585(2) .
Mo1 Br4 2.591(3) 4_556
Mo1 Br4 2.591(3) .
N4 C4 1.16(3) .
C2 N2 1.15(3) .
C1 N1 1.19(10) .
N3 C3 1.148(14) .
